data_1536055
loop_
_publ_author_name
'Vigdorchik, A.G.'
'Stefanovich, S.Yu.'
'Dryuchko, A.G.'
'Kalinin, V.B.'
'Malinovskii, Yu.A.'
'Verin, I.A.'

_publ_section_title
;
 Synthesis and X-ray investigation of rubidium rare earth nitrates
 Rb2(Ln(NO3)5(H2O)2)*2H2O , where Ln=La,Ce.
;
_journal_name_full Kristallografiya
_journal_page_first 1449
_journal_page_last 1462
_journal_volume 37
_journal_year 1992
_chemical_formula_sum 'Ce H8 N5 O19 Rb1.82'
_chemical_name_systematic 'Rb1.82 (Ce (N O3)5 (H2 O)2) (H2 O)2'
_space_group_IT_number 9
_symmetry_space_group_name_Hall 'C -2yc'
_symmetry_space_group_name_H-M 'C 1 c 1'
_cell_angle_alpha 90
_cell_angle_beta 101.06
_cell_angle_gamma 90
_cell_formula_units_Z 4
_cell_length_a 11.027
_cell_length_b 8.937
_cell_length_c 17.817
_cell_volume 1723.224
_citation_journal_id_ASTM KRISAJ
_cod_data_source_file Vigdorchik_KRISAJ_1992_1310.cif
_cod_data_source_block H8Ce1N5O19Rb1.82
_cod_original_formula_sum 'H8 Ce1 N5 O19 Rb1.82'
_cod_database_code 1536055

loop_
_symmetry_equiv_pos_as_xyz
x,y,z
x,-y,z+1/2
x+1/2,y+1/2,z
x+1/2,-y+1/2,z+1/2

loop_
_atom_site_label
_atom_site_type_symbol
_atom_site_fract_x
_atom_site_fract_y
_atom_site_fract_z
_atom_site_occupancy
_atom_site_U_iso_or_equiv
O8 O-2 0.7197 0.1937 0.6006 1 0.0
O6 O-2 0.1662 0.2485 0.2961 1 0.0
N5 N+5 0.2238 0.1857 0.513 1 0.0
O19 O-2 0.0184 0.1775 0.7067 1 0.0
O15 O-2 0.2128 0.0943 0.5625 1 0.0
Rb2 Rb+1 0.4543 0.1104 0.0807 0.86 0.0
O18 O-2 0.4465 0.1215 0.6899 1 0.0
N4 N+5 0.7651 0.0519 0.2399 1 0.0
O1 O-2 0.6548 0.2232 0.4043 1 0.0
O14 O-2 0.1355 0.219 0.4617 1 0.0
O9 O-2 0.6482 0.0176 0.5212 1 0.0
O5 O-2 0.3536 0.2037 0.3537 1 0.0
O11 O-2 0.6663 0.0715 0.2654 1 0.0
N3 N+5 0.7333 0.1062 0.5537 1 0.0
O2 O-2 0.2694 0.0756 0.9214 1 0.0
O4 O-2 0.2676 0.0645 0.2555 1 0.0
Ce1 Ce+3 0.75 0.0563 0.9001 1 0.0
O3 O-2 0.8448 0.2218 0.3859 1 0.0
Rb1 Rb+1 0.0312 0.1033 0.1314 0.96 0.0
O10 O-2 0.8495 0.0181 0.7786 1 0.0
N1 N+5 0.2503 0.2058 0.9026 1 0.0
O16 O-2 0.9863 0.0566 0.9406 1 0.0
O7 O-2 0.8332 0.0982 0.5277 1 0.0
O12 O-2 0.7705 0.1086 0.1771 1 0.0
O13 O-2 0.325 0.2513 0.515 1 0.0
N2 N+5 0.2602 0.1666 0.2977 1 0.0
O17 O-2 0.5182 0.0499 0.8635 1 0.0
